data_2220789
loop_
_publ_author_name
'Iuliucci, Robbie'
'Hoop, Cody L.'
'Arif, Atta M.'
'Harper, James K.'
'Pugmire, Ronald J.'
'Grant, David M.'

_publ_section_title
;
 Redetermination of 1,4-dimethoxybenzene
;
_journal_coeditor_code HB2878
_journal_issue 2
_journal_name_full 'Acta Crystallographica Section E'
_journal_page_first o251
_journal_paper_doi 10.1107/S1600536808044231
_journal_volume 65
_journal_year 2009
_chemical_formula_iupac 'C8 H10 O2'
_chemical_formula_moiety 'C8 H10 O2'
_chemical_formula_sum 'C8 H10 O2'
_chemical_formula_weight 138.16
_chemical_melting_point 329
_chemical_name_systematic
;
1,4-dimethoxybenzene
;
_space_group_IT_number 61
_symmetry_cell_setting orthorhombic
_symmetry_space_group_name_Hall '-P 2ac 2ab'
_symmetry_space_group_name_H-M 'P b c a'
_atom_sites_solution_hydrogens difmap
_atom_sites_solution_primary direct
_atom_sites_solution_secondary difmap
_audit_creation_method SHELXL-97
_cell_angle_alpha 90.00
_cell_angle_beta 90.00
_cell_angle_gamma 90.00
_cell_formula_units_Z 4
_cell_length_a 7.1757(3)
_cell_length_b 6.2769(2)
_cell_length_c 16.5573(7)
_cell_measurement_reflns_used 13221
_cell_measurement_temperature 150.0(10)
_cell_measurement_theta_max 27.49
_cell_measurement_theta_min 1.02
_cell_volume 745.76(5)
_computing_cell_refinement 'DENZO--SMN (Otwinowski & Minor, 1997)'
_computing_data_collection 'COLLECT (Hooft, 1998)'
_computing_data_reduction 'DENZO--SMN (Otwinowski & Minor, 1997)'
_computing_molecular_graphics 'WinGX (Farrugia, 1999) and ORTEP-3 (Farrugia, 1997)'
_computing_publication_material 'publCIF (Westrip, 2009)'
_computing_structure_refinement 'SHELXL97 (Sheldrick, 2008)'
_computing_structure_solution 'SIR97 (Altomare <i>et al.</i>,  1999)'
_diffrn_ambient_temperature 150.0(10)
_diffrn_measured_fraction_theta_full 0.994
_diffrn_measured_fraction_theta_max 0.994
_diffrn_measurement_device_type 'Nonius KappaCCD'
_diffrn_measurement_method '\f and \w'
_diffrn_radiation_monochromator graphite
_diffrn_radiation_source 'fine-focus sealed tube'
_diffrn_radiation_type MoK\a
_diffrn_radiation_wavelength 0.71073
_diffrn_reflns_av_R_equivalents 0.0131
_diffrn_reflns_av_sigmaI/netI 0.0210
_diffrn_reflns_limit_h_max 9
_diffrn_reflns_limit_h_min -9
_diffrn_reflns_limit_k_max 8
_diffrn_reflns_limit_k_min -8
_diffrn_reflns_limit_l_max 21
_diffrn_reflns_limit_l_min -21
_diffrn_reflns_number 1510
_diffrn_reflns_theta_full 27.45
_diffrn_reflns_theta_max 27.45
_diffrn_reflns_theta_min 3.76
_exptl_absorpt_coefficient_mu 0.088
_exptl_absorpt_correction_T_max 0.980
_exptl_absorpt_correction_T_min 0.972
_exptl_absorpt_correction_type multi-scan
_exptl_absorpt_process_details '(DENZO--SMN; Otwinowski & Minor, 1997)'
_exptl_crystal_colour colorless
_exptl_crystal_density_diffrn 1.231
_exptl_crystal_density_method 'not measured'
_exptl_crystal_description prism
_exptl_crystal_F_000 296
_exptl_crystal_size_max 0.33
_exptl_crystal_size_mid 0.30
_exptl_crystal_size_min 0.23
_refine_diff_density_max 0.191
_refine_diff_density_min -0.156
_refine_ls_extinction_method none
_refine_ls_goodness_of_fit_ref 1.089
_refine_ls_hydrogen_treatment refall
_refine_ls_matrix_type full
_refine_ls_number_constraints none
_refine_ls_number_parameters 66
_refine_ls_number_reflns 847
_refine_ls_number_restraints 0
_refine_ls_restrained_S_all 1.089
_refine_ls_R_factor_all 0.0441
_refine_ls_R_factor_gt 0.0371
_refine_ls_shift/su_max 0.000
_refine_ls_shift/su_mean 0.000
_refine_ls_structure_factor_coef Fsqd
_refine_ls_weighting_details 'calc w=1/[\s^2^(Fo^2^)+(0.0517P)^2^+0.1487P] where P=(Fo^2^+2Fc^2^)/3'
_refine_ls_weighting_scheme calc
_refine_ls_wR_factor_gt 0.0953
_refine_ls_wR_factor_ref 0.1009
_reflns_number_gt 732
_reflns_number_total 847
_reflns_threshold_expression I>2\s(I)
_cod_data_source_file hb2878.cif
_cod_data_source_block I
_cod_depositor_comments
;
The following automatic conversions were performed:
'_exptl_absorpt_correction_type' value 'Multi-scan' changed to
'multi-scan' according to
'/home/saulius/struct/CIF-dictionaries/cif_core.dic' dictionary named
'cif_core.dic' version 2.4.1 from 2010-06-29.

Automatic conversion script
Id: cif_fix_enum 1527 2010-12-29 10:47:43Z saulius 

The following automatic conversions were performed:

'_exptl_absorpt_correction_type' value 'Multi-scan' changed to
'multi-scan' according to
/home/saulius/struct/CIF-dictionaries/cif_core.dic dictionary named
'cif_core.dic' version 2.4.1 from 2010-06-29.

Automatic conversion script
Id: cif_fix_values 1715 2011-07-08 13:25:40Z adriana 
;
_cod_database_code 2220789
_cod_database_fobs_code 2220789

loop_
_symmetry_equiv_pos_as_xyz
'x, y, z'
'-x+1/2, -y, z+1/2'
'x+1/2, -y+1/2, -z'
'-x, y+1/2, -z+1/2'
'-x, -y, -z'
'x-1/2, y, -z-1/2'
'-x-1/2, y-1/2, z'
'x, -y-1/2, z-1/2'

loop_
_atom_site_type_symbol
_atom_site_label
_atom_site_fract_x
_atom_site_fract_y
_atom_site_fract_z
_atom_site_U_iso_or_equiv
_atom_site_adp_type
_atom_site_calc_flag
_atom_site_refinement_flags
_atom_site_occupancy
_atom_site_disorder_assembly
_atom_site_disorder_group
O O1 0.01305(11) 0.15781(13) 0.15601(4) 0.0315(3) Uani d . 1 . .
C C2 0.09537(13) -0.10269(16) 0.06126(6) 0.0257(3) Uani d . 1 . .
C C3 -0.09472(14) 0.18955(17) 0.01604(6) 0.0264(3) Uani d . 1 . .
C C1 0.00160(12) 0.08587(17) 0.07767(6) 0.0243(3) Uani d . 1 . .
C C4 -0.0849(2) 0.3490(2) 0.17534(8) 0.0410(3) Uani d . 1 . .
H H2 0.1619(17) -0.175(2) 0.1048(8) 0.033(3) Uiso d . 1 . .
H H3 -0.1604(18) 0.319(2) 0.0253(7) 0.031(3) Uiso d . 1 . .
H H4A -0.061(2) 0.375(2) 0.2352(10) 0.050(4) Uiso d . 1 . .
H H4B -0.221(3) 0.323(2) 0.1672(9) 0.057(5) Uiso d . 1 . .
H H4C -0.036(2) 0.470(3) 0.1413(11) 0.056(4) Uiso d . 1 . .

loop_
_atom_site_aniso_label
_atom_site_aniso_U_11
_atom_site_aniso_U_22
_atom_site_aniso_U_33
_atom_site_aniso_U_12
_atom_site_aniso_U_13
_atom_site_aniso_U_23
O1 0.0387(5) 0.0328(5) 0.0231(4) 0.0040(3) -0.0018(3) -0.0031(3)
C2 0.0249(5) 0.0268(5) 0.0255(5) 0.0015(4) -0.0017(4) 0.0043(4)
C3 0.0259(5) 0.0244(5) 0.0288(6) 0.0029(4) 0.0012(4) 0.0014(4)
C1 0.0241(5) 0.0267(5) 0.0220(5) -0.0028(4) 0.0012(3) 0.0007(4)
C4 0.0534(8) 0.0377(7) 0.0321(6) 0.0092(6) -0.0004(5) -0.0104(5)

loop_
_atom_type_symbol
_atom_type_description
_atom_type_scat_dispersion_real
_atom_type_scat_dispersion_imag
_atom_type_scat_source
C C 0.0033 0.0016 'International Tables Vol C Tables 4.2.6.8 and 6.1.1.4'
H H 0.0000 0.0000 'International Tables Vol C Tables 4.2.6.8 and 6.1.1.4'
O O 0.0106 0.0060 'International Tables Vol C Tables 4.2.6.8 and 6.1.1.4'

loop_
_geom_angle_atom_site_label_1
_geom_angle_atom_site_label_2
_geom_angle_atom_site_label_3
_geom_angle_site_symmetry_1
_geom_angle_site_symmetry_3
_geom_angle
_geom_angle_publ_flag
C1 O1 C4 . . 117.26(9) ?
C1 C2 C3 . 5 120.83(9) ?
C1 C2 H2 . . 119.4(7) ?
C3 C2 H2 5 . 119.8(7) ?
C2 C3 C1 5 . 119.48(10) ?
C2 C3 H3 5 . 118.7(8) ?
C1 C3 H3 . . 121.8(8) ?
O1 C1 C2 . . 115.81(9) ?
O1 C1 C3 . . 124.51(10) ?
C2 C1 C3 . . 119.68(10) ?
O1 C4 H4A . . 105.8(8) ?
O1 C4 H4B . . 108.4(9) ?
H4A C4 H4B . . 108.8(12) ?
O1 C4 H4C . . 109.7(9) ?
H4A C4 H4C . . 111.2(12) ?
H4B C4 H4C . . 112.6(12) ?

loop_
_geom_bond_atom_site_label_1
_geom_bond_atom_site_label_2
_geom_bond_site_symmetry_2
_geom_bond_distance
_geom_bond_publ_flag
O1 C1 . 1.3759(12) ?
O1 C4 . 1.4269(14) ?
C2 C1 . 1.3883(15) ?
C2 C3 5 1.3912(15) ?
C2 H2 . 0.977(13) ?
C3 C2 5 1.3912(15) ?
C3 C1 . 1.3937(14) ?
C3 H3 . 0.953(13) ?
C4 H4A . 1.020(16) ?
C4 H4B . 0.998(18) ?
C4 H4C . 1.010(18) ?

loop_
_geom_hbond_atom_site_label_D
_geom_hbond_atom_site_label_H
_geom_hbond_atom_site_label_A
_geom_hbond_site_symmetry_A
_geom_hbond_distance_DH
_geom_hbond_distance_HA
_geom_hbond_distance_DA
_geom_hbond_angle_DHA
C4 H4A O1 4_555 1.019(16) 2.552(15) 3.4381(15) 145.1(10)

loop_
_geom_torsion_atom_site_label_1
_geom_torsion_atom_site_label_2
_geom_torsion_atom_site_label_3
_geom_torsion_atom_site_label_4
_geom_torsion_site_symmetry_1
_geom_torsion_site_symmetry_2
_geom_torsion_site_symmetry_3
_geom_torsion_site_symmetry_4
_geom_torsion
_geom_torsion_publ_flag
C4 O1 C1 C2 . . . . -178.76(10) ?
C4 O1 C1 C3 . . . . 1.69(15) ?
C3 C2 C1 O1 5 . . . -179.47(9) ?
C3 C2 C1 C3 5 . . . 0.10(16) ?
C2 C3 C1 O1 5 . . . 179.44(9) ?
C2 C3 C1 C2 5 . . . -0.10(16) ?
